data_8107668
loop_
_publ_author_name
'Chen, Shi-Yun'
'Wang, Wei'
'He, Yong'
'Yin, Deng-ke'

_publ_section_title
;
 The crystal structure of
 9,10-dimethoxy-5,6-dihydro-[1,3]dioxolo[4,5-g]isoquinolino
 [3,2-a]isoquinolin-7-ium (E)-3-(4-nitrophenyl)acrylate pentahydrate,
 C29H34N2O13
;
_journal_issue 6
_journal_name_full 'Zeitschrift f\"ur Kristallographie - New Crystal Structures'
_journal_page_first 1089
_journal_page_last 1091
_journal_paper_doi 10.1515/ncrs-2023-0331
_journal_volume 238
_journal_year 2023
_chemical_absolute_configuration rm
_chemical_formula_moiety 'C20 H18 N O4, C9 H6 N O4, 5(H2 O)'
_chemical_formula_sum 'C29 H34 N2 O13'
_chemical_formula_weight 618.58
_chemical_name_systematic
;
3-((1<i>R</i>,2<i>S</i>)-1-methylpyrrolidin-1-ium-2-yl)pyridin-1-ium
tetrachloridocobaltate(II) monohydrate
;
_space_group_crystal_system triclinic
_space_group_IT_number 2
_space_group_name_Hall '-P 1'
_space_group_name_H-M_alt 'P -1'
_atom_sites_solution_hydrogens difmap
_atom_sites_solution_secondary difmap
_cell_angle_alpha 94.2080(10)
_cell_angle_beta 99.7870(10)
_cell_angle_gamma 90.2470(10)
_cell_formula_units_Z 2
_cell_length_a 8.1996(2)
_cell_length_b 13.1993(3)
_cell_length_c 13.5119(3)
_cell_measurement_reflns_used 7535
_cell_measurement_temperature 193.00
_cell_measurement_theta_max 59.23
_cell_measurement_theta_min 2.90
_cell_volume 1437.00(6)
_computing_cell_refinement 'SAINT V8.40B (Bruker, 2019)'
_computing_data_collection 'APEX4 V2022.10-1 (Bruker, 2022)'
_computing_data_reduction 'SAINT V8.40B (Bruker, 2019)'
_computing_molecular_graphics 'Olex2 1.5 (Dolomanov et al., 2009)'
_computing_publication_material 'Olex2 1.5 (Dolomanov et al., 2009)'
_computing_structure_refinement 'SHELXL 2019/3 (Sheldrick, 2015)'
_computing_structure_solution 'SHELXT 2018/2 (Sheldrick, 2018)'
_diffrn_ambient_environment N~2~
_diffrn_ambient_temperature 193
_diffrn_detector 'CCD plate'
_diffrn_detector_area_resol_mean 16.2711
_diffrn_detector_type EOS
_diffrn_measurement_device 'four-circle diffractometer'
_diffrn_measurement_device_type 'Bruker D8 VENTURE Metaljet PHOTON II'
_diffrn_measurement_method 'w and \f shutterless scans'
_diffrn_radiation_monochromator graphite
_diffrn_radiation_probe x-ray
_diffrn_radiation_type GaK\a
_diffrn_radiation_wavelength 1.34139
_diffrn_reflns_av_R_equivalents 0.0431
_diffrn_reflns_av_unetI/netI 0.0434
_diffrn_reflns_Laue_measured_fraction_full 0.996
_diffrn_reflns_Laue_measured_fraction_max 0.954
_diffrn_reflns_limit_h_max 10
_diffrn_reflns_limit_h_min -9
_diffrn_reflns_limit_k_max 17
_diffrn_reflns_limit_k_min -16
_diffrn_reflns_limit_l_max 17
_diffrn_reflns_limit_l_min -17
_diffrn_reflns_number 13791
_diffrn_reflns_point_group_measured_fraction_full 0.996
_diffrn_reflns_point_group_measured_fraction_max 0.954
_diffrn_reflns_theta_full 53.594
_diffrn_reflns_theta_max 60.305
_diffrn_reflns_theta_min 2.895
_diffrn_source MetalJet
_exptl_absorpt_coefficient_mu 0.614
_exptl_absorpt_correction_T_max 0.7518
_exptl_absorpt_correction_T_min 0.6770
_exptl_absorpt_correction_type multi-scan
_exptl_absorpt_process_details
;
CrysAlisPro, Agilent Technologies, Version 1.171.37.35.
Analytical numeric absorption correction using a multifaceted crystal
model based on expressions derived by R.C. Clark & J.S. Reid.
(Clark, R. C. & Reid, J. S. (1995). Acta Cryst. A51, 887-897)
;
_exptl_crystal_colour brown
_exptl_crystal_density_diffrn 1.430
_exptl_crystal_description block
_exptl_crystal_F_000 652
_exptl_crystal_size_max 0.13
_exptl_crystal_size_mid 0.12
_exptl_crystal_size_min 0.1
_refine_diff_density_max 0.223
_refine_diff_density_min -0.303
_refine_diff_density_rms 0.054
_refine_ls_abs_structure_details
;
 Flack x determined using 1462 quotients [(I+)-(I-)]/[(I+)+(I-)]
 (Parsons, Flack and Wagner, Acta Crystallogr. B69 (2013) 249-259).
;
_refine_ls_abs_structure_Flack -0.009(11)
_refine_ls_extinction_coef .
_refine_ls_extinction_method none
_refine_ls_goodness_of_fit_ref 1.066
_refine_ls_hydrogen_treatment refxyz
_refine_ls_matrix_type full
_refine_ls_number_parameters 217
_refine_ls_number_reflns 4052
_refine_ls_number_restraints 0
_refine_ls_restrained_S_all 1.066
_refine_ls_R_factor_all 0.0711
_refine_ls_R_factor_gt 0.0457
_refine_ls_shift/su_max 0.001
_refine_ls_shift/su_mean 0.000
_refine_ls_structure_factor_coef Fsqd
_refine_ls_weighting_details 'w=1/[\s^2^(Fo^2^)+(0.015P)^2^+3.2P] where P=(Fo^2^+2Fc^2^)/3'
_refine_ls_weighting_scheme calc
_refine_ls_wR_factor_gt 0.1096
_refine_ls_wR_factor_ref 0.1218
_reflns_Friedel_coverage 0.000
_reflns_Friedel_fraction_full 1.000
_reflns_Friedel_fraction_max 1.000
_reflns_number_gt 4466
_reflns_number_total 6231
_reflns_threshold_expression 'I > 2\s(I)'
_cod_data_source_file suppl_j_ncrs-2023-0331_suppl_001.cif
_cod_data_source_block exp_1115
_cod_database_code 8107668
_shelx_space_group_comment
;
The symmetry employed for this shelxl refinement is uniquely defined
by the following loop, which should always be used as a source of
symmetry information in preference to the above space-group names.
They are only intended as comments.
;
_shelx_estimated_absorpt_t_max 0.941
_shelx_estimated_absorpt_t_min 0.924

loop_
_space_group_symop_operation_xyz
'x, y, z'
'-x, -y, -z'

loop_
_atom_site_label
_atom_site_type_symbol
_atom_site_fract_x
_atom_site_fract_y
_atom_site_fract_z
_atom_site_U_iso_or_equiv
_atom_site_adp_type
_atom_site_occupancy
_atom_site_site_symmetry_order
_atom_site_calc_flag
_atom_site_refinement_flags_posn
_atom_site_refinement_flags_adp
_atom_site_refinement_flags_occupancy
_atom_site_disorder_assembly
_atom_site_disorder_group
C1 C 0.6625(2) 0.40911(15) 1.46588(13) 0.0412(4) Uani 1 1 d . . . . .
H1A H 0.747871 0.444740 1.517461 0.049 Uiso 1 1 calc R U . . .
H1B H 0.586977 0.371344 1.500452 0.049 Uiso 1 1 calc R U . . .
C2 C 0.6403(2) 0.34556(13) 1.30742(12) 0.0306(4) Uani 1 1 d . . . . .
C3 C 0.5421(2) 0.43061(12) 1.30916(12) 0.0284(4) Uani 1 1 d . . . . .
C4 C 0.43528(19) 0.45607(12) 1.22622(12) 0.0270(4) Uani 1 1 d . . . . .
H4 H 0.369421 0.515013 1.227851 0.032 Uiso 1 1 calc R U . . .
C5 C 0.42706(19) 0.39111(11) 1.13817(12) 0.0251(3) Uani 1 1 d . . . . .
C6 C 0.52366(19) 0.30398(12) 1.13722(12) 0.0274(4) Uani 1 1 d . . . . .
C7 C 0.6338(2) 0.28074(13) 1.22376(13) 0.0315(4) Uani 1 1 d . . . . .
H7 H 0.700907 0.222242 1.223845 0.038 Uiso 1 1 calc R U . . .
C8 C 0.5055(2) 0.23647(12) 1.04141(13) 0.0330(4) Uani 1 1 d . . . . .
H8A H 0.540452 0.166848 1.056801 0.040 Uiso 1 1 calc R U . . .
H8B H 0.577267 0.262328 0.996564 0.040 Uiso 1 1 calc R U . . .
C9 C 0.3276(2) 0.23416(11) 0.98930(13) 0.0304(4) Uani 1 1 d . . . . .
H9A H 0.316687 0.192185 0.924650 0.037 Uiso 1 1 calc R U . . .
H9B H 0.257110 0.203051 1.031915 0.037 Uiso 1 1 calc R U . . .
C10 C 0.31815(19) 0.41631(11) 1.04520(11) 0.0238(3) Uani 1 1 d . . . . .
C11 C 0.26007(19) 0.51182(11) 1.02772(12) 0.0253(3) Uani 1 1 d . . . . .
H11 H 0.291059 0.565790 1.078011 0.030 Uiso 1 1 calc R U . . .
C12 C 0.15580(18) 0.53236(11) 0.93742(11) 0.0234(3) Uani 1 1 d . . . . .
C13 C 0.09069(19) 0.62873(12) 0.91769(12) 0.0270(4) Uani 1 1 d . . . . .
H13 H 0.112214 0.683439 0.968104 0.032 Uiso 1 1 calc R U . . .
C14 C -0.00325(19) 0.64415(12) 0.82653(12) 0.0279(4) Uani 1 1 d . . . . .
H14 H -0.045617 0.709768 0.814243 0.033 Uiso 1 1 calc R U . . .
C15 C -0.03842(19) 0.56429(12) 0.75035(12) 0.0265(3) Uani 1 1 d . . . . .
C16 C 0.01737(19) 0.46816(11) 0.76812(12) 0.0254(3) Uani 1 1 d . . . . .
C17 C 0.11489(18) 0.45095(11) 0.86228(11) 0.0237(3) Uani 1 1 d . . . . .
C18 C 0.17555(19) 0.35468(11) 0.88341(12) 0.0253(3) Uani 1 1 d . . . . .
H18 H 0.147483 0.299175 0.834481 0.030 Uiso 1 1 calc R U . . .
C19 C 0.0734(2) 0.38137(14) 0.61956(13) 0.0399(4) Uani 1 1 d . . . . .
H19A H 0.039269 0.321176 0.573711 0.060 Uiso 1 1 calc R U . . .
H19B H 0.190719 0.376514 0.648847 0.060 Uiso 1 1 calc R U . . .
H19C H 0.056803 0.442436 0.582190 0.060 Uiso 1 1 calc R U . . .
C20 C -0.1790(2) 0.67549(13) 0.63255(14) 0.0396(4) Uani 1 1 d . . . . .
H20A H -0.244978 0.672231 0.564698 0.059 Uiso 1 1 calc R U . . .
H20B H -0.080289 0.718245 0.634678 0.059 Uiso 1 1 calc R U . . .
H20C H -0.245318 0.704600 0.681145 0.059 Uiso 1 1 calc R U . . .
C21 C 0.5776(2) 0.21634(11) 0.66085(11) 0.0267(4) Uani 1 1 d . . . . .
C22 C 0.7251(2) 0.19164(12) 0.62999(12) 0.0293(4) Uani 1 1 d . . . . .
H22 H 0.827770 0.206847 0.673009 0.035 Uiso 1 1 calc R U . . .
C23 C 0.7197(2) 0.14409(12) 0.53465(12) 0.0287(4) Uani 1 1 d . . . . .
H23 H 0.820046 0.127074 0.511580 0.034 Uiso 1 1 calc R U . . .
C24 C 0.56855(19) 0.12092(11) 0.47211(11) 0.0250(3) Uani 1 1 d . . . . .
C25 C 0.4213(2) 0.14556(11) 0.50737(12) 0.0272(4) Uani 1 1 d . . . . .
H25 H 0.317842 0.128657 0.465831 0.033 Uiso 1 1 calc R U . . .
C26 C 0.4251(2) 0.19401(11) 0.60161(12) 0.0273(4) Uani 1 1 d . . . . .
H26 H 0.325478 0.211620 0.625287 0.033 Uiso 1 1 calc R U . . .
C27 C 0.5693(2) 0.06989(12) 0.37173(12) 0.0269(3) Uani 1 1 d . . . . .
H27 H 0.674421 0.056009 0.353619 0.032 Uiso 1 1 calc R U . . .
C28 C 0.4377(2) 0.04150(12) 0.30429(12) 0.0292(4) Uani 1 1 d . . . . .
H28 H 0.331429 0.053183 0.321511 0.035 Uiso 1 1 calc R U . . .
C29 C 0.4472(2) -0.00769(12) 0.20301(12) 0.0288(4) Uani 1 1 d . . . . .
N2 N 0.27136(16) 0.33904(9) 0.97017(9) 0.0242(3) Uani 1 1 d . . . . .
N3 N 0.58185(19) 0.26806(10) 0.76089(11) 0.0332(3) Uani 1 1 d . . . . .
O1 O 0.73853(15) 0.34079(10) 1.40050(9) 0.0391(3) Uani 1 1 d . . . . .
O2 O 0.57185(15) 0.48065(9) 1.40372(8) 0.0373(3) Uani 1 1 d . . . . .
O3 O -0.02383(14) 0.38722(8) 0.69845(8) 0.0309(3) Uani 1 1 d . . . . .
O4 O -0.12997(14) 0.57516(8) 0.65761(8) 0.0331(3) Uani 1 1 d . . . . .
O5 O 0.71451(18) 0.27646(11) 0.81835(10) 0.0506(4) Uani 1 1 d . . . . .
O6 O 0.45331(17) 0.30309(10) 0.78304(10) 0.0456(3) Uani 1 1 d . . . . .
O7 O 0.58137(15) -0.04250(10) 0.18472(9) 0.0405(3) Uani 1 1 d . . . . .
O8 O 0.31460(15) -0.01130(10) 0.13977(9) 0.0433(3) Uani 1 1 d . . . . .
O9 O 0.0204(2) 0.07935(13) 0.37249(12) 0.0627(4) Uani 1 1 d G . . . .
H9C H 0.025552 0.094081 0.311390 0.094 Uiso 1 1 d G U . . .
H9D H -0.015205 0.016615 0.365972 0.094 Uiso 1 1 d G U . . .
O10 O 0.06230(18) 0.12005(10) 0.17255(12) 0.0526(4) Uani 1 1 d G . . . .
H10A H 0.141171 0.078422 0.163261 0.079 Uiso 1 1 d G U . . .
H10B H -0.023277 0.096687 0.129675 0.079 Uiso 1 1 d G U . . .
O11 O 0.21619(15) -0.01936(10) -0.05997(9) 0.0407(3) Uani 1 1 d G . . . .
H11A H 0.263852 -0.020782 0.002549 0.061 Uiso 1 1 d G U . . .
H11B H 0.295529 -0.003191 -0.091552 0.061 Uiso 1 1 d G U . . .
O12 O 0.87790(16) -0.12151(11) 0.28528(11) 0.0495(4) Uani 1 1 d G . . . .
H12A H 0.786091 -0.091699 0.262688 0.074 Uiso 1 1 d G U . . .
H12B H 0.935291 -0.120417 0.236799 0.074 Uiso 1 1 d G U . . .
O13 O 1.01618(16) -0.13927(10) 0.10689(11) 0.0481(4) Uani 1 1 d G . . . .
H13A H 1.116802 -0.114675 0.118380 0.072 Uiso 1 1 d G U . . .
H13B H 0.956934 -0.091730 0.077932 0.072 Uiso 1 1 d G U . . .

loop_
_atom_site_aniso_label
_atom_site_aniso_U_11
_atom_site_aniso_U_22
_atom_site_aniso_U_33
_atom_site_aniso_U_23
_atom_site_aniso_U_13
_atom_site_aniso_U_12
O3 0.0380(7) 0.0283(6) 0.0246(6) -0.0035(5) 0.0025(5) -0.0041(5)
O4 0.0376(7) 0.0314(6) 0.0278(6) 0.0060(5) -0.0030(5) 0.0034(5)
O7 0.0346(7) 0.0581(8) 0.0283(7) -0.0037(6) 0.0066(5) 0.0097(6)
O2 0.0454(7) 0.0385(7) 0.0243(6) 0.0012(5) -0.0042(5) 0.0026(6)
O11 0.0368(7) 0.0528(8) 0.0315(7) 0.0093(6) 0.0006(5) -0.0009(6)
O1 0.0360(7) 0.0499(7) 0.0288(6) 0.0070(6) -0.0034(5) 0.0067(6)
O8 0.0320(7) 0.0667(9) 0.0275(6) -0.0073(6) -0.0008(5) 0.0007(6)
N2 0.0268(7) 0.0215(6) 0.0240(7) 0.0009(5) 0.0040(5) 0.0005(5)
O13 0.0355(7) 0.0451(8) 0.0619(9) 0.0096(7) 0.0012(7) -0.0001(6)
O12 0.0365(8) 0.0601(9) 0.0532(9) 0.0162(7) 0.0058(6) 0.0034(7)
O6 0.0500(8) 0.0476(8) 0.0412(8) -0.0115(6) 0.0193(6) 0.0036(6)
O10 0.0505(9) 0.0357(7) 0.0635(10) -0.0096(7) -0.0083(7) 0.0064(6)
O5 0.0531(9) 0.0577(9) 0.0338(7) -0.0147(6) -0.0055(6) 0.0070(7)
N3 0.0447(9) 0.0253(7) 0.0293(8) -0.0017(6) 0.0070(7) 0.0006(6)
O9 0.0501(9) 0.0673(10) 0.0676(10) -0.0153(8) 0.0105(8) -0.0072(8)
C10 0.0251(8) 0.0231(7) 0.0234(8) -0.0003(6) 0.0058(6) -0.0013(6)
C12 0.0226(8) 0.0242(7) 0.0234(8) 0.0008(6) 0.0050(6) -0.0028(6)
C18 0.0274(9) 0.0247(8) 0.0237(8) -0.0003(6) 0.0047(7) -0.0020(6)
C24 0.0304(9) 0.0227(7) 0.0218(8) 0.0020(6) 0.0039(7) 0.0015(6)
C16 0.0264(8) 0.0248(8) 0.0243(8) -0.0005(6) 0.0035(7) -0.0036(6)
C21 0.0376(10) 0.0209(7) 0.0217(8) -0.0013(6) 0.0065(7) 0.0003(7)
C27 0.0264(9) 0.0290(8) 0.0256(8) 0.0021(7) 0.0053(7) 0.0021(7)
C11 0.0286(9) 0.0229(8) 0.0239(8) -0.0013(6) 0.0044(7) -0.0019(6)
C4 0.0277(9) 0.0262(8) 0.0269(8) 0.0028(7) 0.0034(7) -0.0006(7)
C25 0.0281(9) 0.0252(8) 0.0278(9) 0.0025(7) 0.0030(7) 0.0010(6)
C26 0.0295(9) 0.0243(8) 0.0291(9) 0.0024(7) 0.0077(7) 0.0030(7)
C17 0.0226(8) 0.0244(8) 0.0246(8) 0.0018(6) 0.0053(6) -0.0014(6)
C5 0.0239(8) 0.0256(8) 0.0261(8) 0.0033(7) 0.0044(6) -0.0014(6)
C28 0.0287(9) 0.0336(9) 0.0252(8) 0.0011(7) 0.0053(7) 0.0024(7)
C22 0.0295(9) 0.0276(8) 0.0284(9) -0.0025(7) 0.0001(7) -0.0011(7)
C15 0.0245(8) 0.0302(8) 0.0243(8) 0.0046(7) 0.0018(6) -0.0018(7)
C14 0.0288(9) 0.0233(8) 0.0317(9) 0.0033(7) 0.0050(7) 0.0015(6)
C13 0.0289(9) 0.0224(7) 0.0294(9) -0.0006(7) 0.0050(7) -0.0009(6)
C29 0.0289(9) 0.0320(9) 0.0253(9) 0.0013(7) 0.0039(7) -0.0010(7)
C3 0.0307(9) 0.0310(8) 0.0228(8) 0.0014(7) 0.0025(7) -0.0053(7)
C2 0.0259(9) 0.0383(9) 0.0267(9) 0.0082(7) -0.0002(7) -0.0021(7)
C23 0.0257(9) 0.0307(8) 0.0294(9) -0.0010(7) 0.0053(7) 0.0010(7)
C6 0.0258(8) 0.0300(8) 0.0273(9) 0.0038(7) 0.0060(7) 0.0006(7)
C8 0.0361(10) 0.0299(9) 0.0323(9) 0.0009(7) 0.0049(8) 0.0098(7)
C9 0.0383(10) 0.0201(8) 0.0319(9) 0.0020(7) 0.0031(7) 0.0040(7)
C7 0.0279(9) 0.0337(9) 0.0341(10) 0.0066(8) 0.0071(7) 0.0071(7)
C19 0.0443(11) 0.0435(10) 0.0319(10) -0.0031(8) 0.0085(8) 0.0051(8)
C20 0.0451(11) 0.0350(9) 0.0375(10) 0.0132(8) -0.0008(8) 0.0068(8)
C1 0.0458(11) 0.0467(11) 0.0283(9) 0.0062(8) -0.0036(8) 0.0061(9)

loop_
_atom_type_symbol
_atom_type_description
_atom_type_scat_dispersion_real
_atom_type_scat_dispersion_imag
_atom_type_scat_source
C C 0.0137 0.0067 'International Tables Vol C Tables 4.2.6.8 and 6.1.1.4'
H H 0.0000 0.0000 'International Tables Vol C Tables 4.2.6.8 and 6.1.1.4'
N N 0.0241 0.0134 'International Tables Vol C Tables 4.2.6.8 and 6.1.1.4'
O O 0.0389 0.0241 'International Tables Vol C Tables 4.2.6.8 and 6.1.1.4'

loop_
_geom_angle_atom_site_label_1
_geom_angle_atom_site_label_2
_geom_angle_atom_site_label_3
_geom_angle
_geom_angle_site_symmetry_1
_geom_angle_site_symmetry_3
C16 O3 C19 113.91(13) . .
C15 O4 C20 117.97(13) . .
C3 O2 C1 104.09(13) . .
H11A O11 H11B 104.5 . .
C2 O1 C1 104.10(12) . .
C10 N2 C9 118.49(13) . .
C18 N2 C10 122.61(13) . .
C18 N2 C9 118.88(13) . .
H13A O13 H13B 104.5 . .
H12A O12 H12B 104.5 . .
H10A O10 H10B 104.5 . .
O6 N3 C21 118.82(15) . .
O5 N3 O6 122.62(15) . .
O5 N3 C21 118.54(14) . .
H9C O9 H9D 104.5 . .
N2 C10 C5 118.27(13) . .
C11 C10 N2 117.68(14) . .
C11 C10 C5 124.05(14) . .
C11 C12 C17 117.89(14) . .
C13 C12 C11 123.71(14) . .
C13 C12 C17 118.40(14) . .
N2 C18 H18 119.2 . .
N2 C18 C17 121.52(14) . .
C17 C18 H18 119.2 . .
C25 C24 C27 122.22(14) . .
C23 C24 C27 118.64(14) . .
C23 C24 C25 119.14(14) . .
O3 C16 C17 118.80(13) . .
O3 C16 C15 121.78(14) . .
C15 C16 C17 119.37(14) . .
C26 C21 N3 118.37(14) . .
C22 C21 N3 118.73(15) . .
C22 C21 C26 122.90(15) . .
C24 C27 H27 116.9 . .
C28 C27 C24 126.21(15) . .
C28 C27 H27 116.9 . .
C10 C11 C12 122.05(15) . .
C10 C11 H11 119.0 . .
C12 C11 H11 119.0 . .
C5 C4 H4 121.5 . .
C3 C4 H4 121.5 . .
C3 C4 C5 116.97(15) . .
C24 C25 H25 119.6 . .
C26 C25 C24 120.71(15) . .
C26 C25 H25 119.6 . .
C21 C26 H26 120.9 . .
C25 C26 C21 118.28(15) . .
C25 C26 H26 120.9 . .
C18 C17 C12 118.22(14) . .
C18 C17 C16 121.38(14) . .
C16 C17 C12 120.39(14) . .
C4 C5 C10 119.54(14) . .
C6 C5 C10 119.59(14) . .
C6 C5 C4 120.85(14) . .
C27 C28 H28 118.2 . .
C27 C28 C29 123.50(15) . .
C29 C28 H28 118.2 . .
C21 C22 H22 120.9 . .
C21 C22 C23 118.29(15) . .
C23 C22 H22 120.9 . .
O4 C15 C16 115.99(14) . .
O4 C15 C14 123.87(14) . .
C16 C15 C14 120.12(14) . .
C15 C14 H14 119.4 . .
C13 C14 C15 121.14(15) . .
C13 C14 H14 119.4 . .
C12 C13 H13 119.8 . .
C14 C13 C12 120.47(15) . .
C14 C13 H13 119.8 . .
O7 C29 O8 123.93(15) . .
O7 C29 C28 119.92(15) . .
O8 C29 C28 116.15(15) . .
O2 C3 C2 109.72(14) . .
C4 C3 O2 128.21(15) . .
C4 C3 C2 122.07(15) . .
O1 C2 C3 109.20(15) . .
C7 C2 O1 128.50(15) . .
C7 C2 C3 122.30(15) . .
C24 C23 H23 119.7 . .
C22 C23 C24 120.67(15) . .
C22 C23 H23 119.7 . .
C5 C6 C8 118.07(14) . .
C5 C6 C7 120.63(15) . .
C7 C6 C8 121.30(14) . .
C6 C8 H8A 109.7 . .
C6 C8 H8B 109.7 . .
C6 C8 C9 109.69(14) . .
H8A C8 H8B 108.2 . .
C9 C8 H8A 109.7 . .
C9 C8 H8B 109.7 . .
N2 C9 C8 110.16(13) . .
N2 C9 H9A 109.6 . .
N2 C9 H9B 109.6 . .
C8 C9 H9A 109.6 . .
C8 C9 H9B 109.6 . .
H9A C9 H9B 108.1 . .
C2 C7 C6 117.16(15) . .
C2 C7 H7 121.4 . .
C6 C7 H7 121.4 . .
O3 C19 H19A 109.5 . .
O3 C19 H19B 109.5 . .
O3 C19 H19C 109.5 . .
H19A C19 H19B 109.5 . .
H19A C19 H19C 109.5 . .
H19B C19 H19C 109.5 . .
O4 C20 H20A 109.5 . .
O4 C20 H20B 109.5 . .
O4 C20 H20C 109.5 . .
H20A C20 H20B 109.5 . .
H20A C20 H20C 109.5 . .
H20B C20 H20C 109.5 . .
O2 C1 H1A 110.4 . .
O2 C1 H1B 110.4 . .
O1 C1 O2 106.81(13) . .
O1 C1 H1A 110.4 . .
O1 C1 H1B 110.4 . .
H1A C1 H1B 108.6 . .

loop_
_geom_bond_atom_site_label_1
_geom_bond_atom_site_label_2
_geom_bond_distance
_geom_bond_site_symmetry_2
O3 C16 1.3722(18) .
O3 C19 1.434(2) .
O4 C15 1.3644(18) .
O4 C20 1.4333(19) .
O7 C29 1.250(2) .
O2 C3 1.3773(19) .
O2 C1 1.435(2) .
O11 H11A 0.8699 .
O11 H11B 0.8703 .
O1 C2 1.3793(19) .
O1 C1 1.434(2) .
O8 C29 1.2618(19) .
N2 C10 1.3885(19) .
N2 C18 1.3258(19) .
N2 C9 1.4877(18) .
O13 H13A 0.8700 .
O13 H13B 0.8700 .
O12 H12A 0.8699 .
O12 H12B 0.8700 .
O6 N3 1.2269(18) .
O10 H10A 0.8697 .
O10 H10B 0.8699 .
O5 N3 1.2238(19) .
N3 C21 1.464(2) .
O9 H9C 0.8698 .
O9 H9D 0.8701 .
C10 C11 1.372(2) .
C10 C5 1.473(2) .
C12 C11 1.410(2) .
C12 C17 1.421(2) .
C12 C13 1.408(2) .
C18 H18 0.9500 .
C18 C17 1.398(2) .
C24 C27 1.471(2) .
C24 C25 1.402(2) .
C24 C23 1.395(2) .
C16 C17 1.417(2) .
C16 C15 1.375(2) .
C21 C26 1.383(2) .
C21 C22 1.378(2) .
C27 H27 0.9500 .
C27 C28 1.322(2) .
C11 H11 0.9500 .
C4 H4 0.9500 .
C4 C5 1.406(2) .
C4 C3 1.364(2) .
C25 H25 0.9500 .
C25 C26 1.378(2) .
C26 H26 0.9500 .
C5 C6 1.400(2) .
C28 H28 0.9500 .
C28 C29 1.485(2) .
C22 H22 0.9500 .
C22 C23 1.385(2) .
C15 C14 1.411(2) .
C14 H14 0.9500 .
C14 C13 1.367(2) .
C13 H13 0.9500 .
C3 C2 1.385(2) .
C2 C7 1.360(2) .
C23 H23 0.9500 .
C6 C8 1.502(2) .
C6 C7 1.405(2) .
C8 H8A 0.9900 .
C8 H8B 0.9900 .
C8 C9 1.507(2) .
C9 H9A 0.9900 .
C9 H9B 0.9900 .
C7 H7 0.9500 .
C19 H19A 0.9800 .
C19 H19B 0.9800 .
C19 H19C 0.9800 .
C20 H20A 0.9800 .
C20 H20B 0.9800 .
C20 H20C 0.9800 .
C1 H1A 0.9900 .
C1 H1B 0.9900 .

loop_
_geom_torsion_atom_site_label_1
_geom_torsion_atom_site_label_2
_geom_torsion_atom_site_label_3
_geom_torsion_atom_site_label_4
_geom_torsion
_geom_torsion_site_symmetry_1
_geom_torsion_site_symmetry_2
_geom_torsion_site_symmetry_3
_geom_torsion_site_symmetry_4
O3 C16 C17 C12 -178.10(13) . . . .
O3 C16 C17 C18 2.9(2) . . . .
O3 C16 C15 O4 -3.2(2) . . . .
O3 C16 C15 C14 175.46(14) . . . .
O4 C15 C14 C13 -179.34(14) . . . .
O2 C3 C2 O1 -1.56(18) . . . .
O2 C3 C2 C7 178.64(15) . . . .
O1 C2 C7 C6 -179.00(15) . . . .
N2 C10 C11 C12 0.3(2) . . . .
N2 C10 C5 C4 -160.10(14) . . . .
N2 C10 C5 C6 21.2(2) . . . .
N2 C18 C17 C12 -1.2(2) . . . .
N2 C18 C17 C16 177.73(14) . . . .
O6 N3 C21 C26 -10.6(2) . . . .
O6 N3 C21 C22 169.64(14) . . . .
O5 N3 C21 C26 170.87(14) . . . .
O5 N3 C21 C22 -8.8(2) . . . .
N3 C21 C26 C25 179.83(13) . . . .
N3 C21 C22 C23 -179.05(14) . . . .
C10 N2 C18 C17 -0.2(2) . . . .
C10 N2 C9 C8 -41.67(19) . . . .
C10 C5 C6 C8 -2.9(2) . . . .
C10 C5 C6 C7 177.22(14) . . . .
C18 N2 C10 C11 0.7(2) . . . .
C18 N2 C10 C5 -179.06(13) . . . .
C18 N2 C9 C8 139.93(15) . . . .
C24 C27 C28 C29 178.50(14) . . . .
C24 C25 C26 C21 -0.9(2) . . . .
C16 C15 C14 C13 2.1(2) . . . .
C21 C22 C23 C24 -0.7(2) . . . .
C27 C24 C25 C26 -179.56(14) . . . .
C27 C24 C23 C22 -179.67(14) . . . .
C27 C28 C29 O7 14.2(2) . . . .
C27 C28 C29 O8 -165.77(16) . . . .
C11 C10 C5 C4 20.1(2) . . . .
C11 C10 C5 C6 -158.53(15) . . . .
C11 C12 C17 C18 2.1(2) . . . .
C11 C12 C17 C16 -176.87(14) . . . .
C11 C12 C13 C14 176.89(15) . . . .
C4 C5 C6 C8 178.41(14) . . . .
C4 C5 C6 C7 -1.4(2) . . . .
C4 C3 C2 O1 178.23(14) . . . .
C4 C3 C2 C7 -1.6(3) . . . .
C25 C24 C27 C28 -0.1(2) . . . .
C25 C24 C23 C22 -0.6(2) . . . .
C26 C21 C22 C23 1.3(2) . . . .
C17 C12 C11 C10 -1.7(2) . . . .
C17 C12 C13 C14 -3.0(2) . . . .
C17 C16 C15 O4 179.29(13) . . . .
C17 C16 C15 C14 -2.1(2) . . . .
C5 C10 C11 C12 -179.97(14) . . . .
C5 C4 C3 O2 -179.45(14) . . . .
C5 C4 C3 C2 0.8(2) . . . .
C5 C6 C8 C9 -35.84(19) . . . .
C5 C6 C7 C2 0.7(2) . . . .
C22 C21 C26 C25 -0.5(2) . . . .
C15 C16 C17 C12 -0.5(2) . . . .
C15 C16 C17 C18 -179.44(14) . . . .
C15 C14 C13 C12 0.4(2) . . . .
C13 C12 C11 C10 178.48(14) . . . .
C13 C12 C17 C18 -178.03(14) . . . .
C13 C12 C17 C16 3.0(2) . . . .
C3 O2 C1 O1 23.38(17) . . . .
C3 C4 C5 C10 -177.99(14) . . . .
C3 C4 C5 C6 0.7(2) . . . .
C3 C2 C7 C6 0.8(2) . . . .
C2 O1 C1 O2 -24.33(17) . . . .
C23 C24 C27 C28 178.95(15) . . . .
C23 C24 C25 C26 1.4(2) . . . .
C6 C8 C9 N2 56.72(17) . . . .
C8 C6 C7 C2 -179.13(15) . . . .
C9 N2 C10 C11 -177.63(13) . . . .
C9 N2 C10 C5 2.6(2) . . . .
C9 N2 C18 C17 178.13(14) . . . .
C7 C6 C8 C9 143.99(15) . . . .
C19 O3 C16 C17 -102.11(16) . . . .
C19 O3 C16 C15 80.33(19) . . . .
C20 O4 C15 C16 -174.84(14) . . . .
C20 O4 C15 C14 6.6(2) . . . .
C1 O2 C3 C4 166.62(17) . . . .
C1 O2 C3 C2 -13.61(17) . . . .
C1 O1 C2 C3 16.02(17) . . . .
C1 O1 C2 C7 -164.20(18) . . . .
